data_1574272
loop_
_publ_author_name
'Yu, Changjiang'
'Cheng, Chao'
'Liu, Zhangzhan'
'Ni, Zhigang'
'Zhao, Zujin'
'Lu, Hua'
'Hao, Erhong'
'Jiao, Lijuan'

_publ_section_title
;
 A novel boron-stereogenic fluorophore with dual-state circular
 polarization luminescence via a self-dispersing strategy
;
_journal_issue 18
_journal_name_full 'Chemical Science'
_journal_page_first 7971
_journal_page_last 7980
_journal_paper_doi 10.1039/D5SC01025J
_journal_volume 16
_journal_year 2025
_chemical_formula_moiety 'C36 H17 B2 F18 N3 O2'
_chemical_formula_sum 'C36 H17 B2 F18 N3 O2'
_chemical_formula_weight 887.15
_space_group_crystal_system monoclinic
_space_group_IT_number 14
_space_group_name_Hall '-P 2yn'
_space_group_name_H-M_alt 'P 1 21/n 1'
_atom_sites_solution_hydrogens mixed
_atom_sites_solution_primary dual
_audit_creation_date 2022-03-20
_audit_creation_method
;
Olex2 1.2
(compiled 2018.05.29 svn.r3508 for OlexSys, GUI svn.r5506)
;
_audit_update_record
;
2024-10-06 deposited with the CCDC.	2025-03-27 downloaded from the CCDC.
;
_cell_angle_alpha 90
_cell_angle_beta 109.432(7)
_cell_angle_gamma 90
_cell_formula_units_Z 4
_cell_length_a 15.472(2)
_cell_length_b 16.178(2)
_cell_length_c 15.892(2)
_cell_measurement_reflns_used 9981
_cell_measurement_temperature 298
_cell_measurement_theta_max 68.05
_cell_measurement_theta_min 2.73
_cell_volume 3751.3(8)
_computing_cell_refinement 'SAINT v8.37A (Bruker, 2015)'
_computing_data_reduction 'SAINT v8.37A (Bruker, 2015)'
_computing_molecular_graphics 'Olex2 (Dolomanov et al., 2009)'
_computing_publication_material 'Olex2 (Dolomanov et al., 2009)'
_computing_structure_refinement 'ShelXL (Sheldrick, 2015)'
_computing_structure_solution 'ShelXT (Sheldrick, 2015)'
_diffrn_ambient_temperature 298
_diffrn_measured_fraction_theta_full 0.972
_diffrn_measured_fraction_theta_max 0.972
_diffrn_measurement_device_type 'Bruker APEX-II CCD'
_diffrn_measurement_method '\f and \w scans'
_diffrn_radiation_type CuK\a
_diffrn_radiation_wavelength 1.54178
_diffrn_reflns_av_R_equivalents 0.1146
_diffrn_reflns_av_unetI/netI 0.0952
_diffrn_reflns_Laue_measured_fraction_full 0.972
_diffrn_reflns_Laue_measured_fraction_max 0.972
_diffrn_reflns_limit_h_max 18
_diffrn_reflns_limit_h_min -18
_diffrn_reflns_limit_k_max 19
_diffrn_reflns_limit_k_min -19
_diffrn_reflns_limit_l_max 18
_diffrn_reflns_limit_l_min -18
_diffrn_reflns_number 35612
_diffrn_reflns_point_group_measured_fraction_full 0.972
_diffrn_reflns_point_group_measured_fraction_max 0.972
_diffrn_reflns_theta_full 66.000
_diffrn_reflns_theta_max 66.000
_diffrn_reflns_theta_min 5.469
_diffrn_standards_number 0
_exptl_absorpt_coefficient_mu 1.431
_exptl_absorpt_correction_T_max 0.7531
_exptl_absorpt_correction_T_min 0.4149
_exptl_absorpt_correction_type multi-scan
_exptl_absorpt_process_details
;
SADABS-2016/2 (Bruker,2016/2) was used for absorption correction.
wR2(int) was 0.1326 before and 0.0750 after correction.
The Ratio of minimum to maximum transmission is 0.5509.
The \l/2 correction factor is Not present.
;
_exptl_crystal_colour 'metallic yellowish yellow'
_exptl_crystal_colour_lustre metallic
_exptl_crystal_colour_modifier yellowish
_exptl_crystal_colour_primary yellow
_exptl_crystal_density_diffrn 1.571
_exptl_crystal_description cube
_exptl_crystal_F_000 1768
_exptl_crystal_size_max 0.24
_exptl_crystal_size_mid 0.13
_exptl_crystal_size_min 0.12
_refine_diff_density_max 0.383
_refine_diff_density_min -0.323
_refine_diff_density_rms 0.058
_refine_ls_extinction_method none
_refine_ls_goodness_of_fit_ref 1.019
_refine_ls_hydrogen_treatment mixed
_refine_ls_matrix_type full
_refine_ls_number_parameters 719
_refine_ls_number_reflns 6357
_refine_ls_number_restraints 3
_refine_ls_restrained_S_all 1.019
_refine_ls_R_factor_all 0.1306
_refine_ls_R_factor_gt 0.0736
_refine_ls_shift/su_max 0.000
_refine_ls_shift/su_mean 0.000
_refine_ls_structure_factor_coef Fsqd
_refine_ls_weighting_details 'w=1/[\s^2^(Fo^2^)+(0.1537P)^2^] where P=(Fo^2^+2Fc^2^)/3'
_refine_ls_weighting_scheme calc
_refine_ls_wR_factor_gt 0.2036
_refine_ls_wR_factor_ref 0.2288
_reflns_Friedel_coverage 0.000
_reflns_number_gt 3940
_reflns_number_total 6357
_reflns_threshold_expression 'I > 2\s(I)'
_cod_data_source_file d5sc01025j2.cif
_cod_data_source_block 1d
_cod_depositor_comments 'Adding full bibliography for 1574271--1574277.cif.'
_cod_original_cell_volume 3751.2(9)
_cod_database_code 1574272
_shelx_shelxl_version_number 2018/3
_shelx_space_group_comment
;
The symmetry employed for this shelxl refinement is uniquely defined
by the following loop, which should always be used as a source of
symmetry information in preference to the above space-group names.
They are only intended as comments.
;
_olex2_refinement_description
;
1. Fixed Uiso
 At 1.2 times of:
  All C(H) groups
2. Rigid bond restraints
 F21, C01P
 with sigma for 1-2 distances of 0.001 and sigma for 1-3 distances of 0.001
 C4, C5
 with sigma for 1-2 distances of 0.001 and sigma for 1-3 distances of 0.001
 F3, F4
 with sigma for 1-2 distances of 0.001 and sigma for 1-3 distances of 0.001
3. Others
 Sof(F3)=Sof(F4)=Sof(F6)=Sof(F8)=Sof(F11)=Sof(F12)=Sof(F13)=Sof(F16)=Sof(F18)=
 1-FVAR(1)
 Sof(F1)=Sof(F2)=Sof(F5)=Sof(F7)=Sof(F9)=Sof(F10)=Sof(F14)=Sof(F15)=Sof(F17)=
 FVAR(1)
 Sof(F35)=Sof(F36)=1-FVAR(2)
 Sof(F34)=Sof(F37)=FVAR(2)
 Sof(F19)=Sof(F22)=Sof(F23)=1-FVAR(3)
 Sof(F20)=Sof(F21)=Sof(F24)=FVAR(3)
 Sof(F25)=Sof(F28)=Sof(F31)=1-FVAR(4)
 Sof(F27)=Sof(F30)=Sof(F32)=FVAR(4)
4.a Aromatic/amide H refined with riding coordinates:
 C1(H1), C2(H2), C5(H5), C8(H8), C9(H9), C10(H10), C11(H11), C14(H14),
 C16(H16), C18(H18), C24(H24), C26(H26), C28(H28), C30(H30)
;
_olex2_submission_special_instructions 'No special instructions were received'

loop_
_space_group_symop_operation_xyz
'x, y, z'
'-x+1/2, y+1/2, -z+1/2'
'-x, -y, -z'
'x-1/2, -y-1/2, z-1/2'

loop_
_atom_site_label
_atom_site_type_symbol
_atom_site_fract_x
_atom_site_fract_y
_atom_site_fract_z
_atom_site_U_iso_or_equiv
_atom_site_adp_type
_atom_site_occupancy
_atom_site_site_symmetry_order
_atom_site_calc_flag
_atom_site_refinement_flags_posn
_atom_site_refinement_flags_adp
_atom_site_refinement_flags_occupancy
_atom_site_disorder_assembly
_atom_site_disorder_group
O1 O 0.64000(14) 0.47125(10) 0.20055(15) 0.0600(6) Uani 1 1 d . . . . .
O2 O 0.47326(15) 0.62925(11) 0.01879(15) 0.0605(6) Uani 1 1 d . . . . .
N1 N 0.34877(17) 0.57522(11) 0.07158(19) 0.0574(7) Uani 1 1 d . . . . .
N2 N 0.50781(15) 0.53812(10) 0.14656(16) 0.0494(6) Uani 1 1 d . . . . .
N3 N 0.48870(18) 0.47982(11) 0.20044(18) 0.0569(7) Uani 1 1 d . . . . .
C1 C 0.2684(2) 0.60720(18) 0.0208(3) 0.0730(10) Uani 1 1 d . . . . .
H1 H 0.261506 0.648812 -0.021307 0.088 Uiso 1 1 calc R . . . .
C01B C 0.6008(4) 0.8852(3) 0.2314(5) 0.0996(16) Uani 1 1 d . . . . .
C01D C 0.6653(4) 0.16762(19) 0.1323(4) 0.0911(16) Uani 1 1 d . . . . .
C01H C 0.3355(4) 0.7851(3) 0.3109(5) 0.1129(18) Uani 1 1 d . . . . .
C01P C 0.5872(7) 0.6492(5) 0.4976(5) 0.140(2) Uani 1 1 d . U . . .
C01Q C 0.8355(6) 0.4394(4) 0.5565(5) 0.124(2) Uani 1 1 d . . . . .
C2 C 0.1966(3) 0.5688(2) 0.0405(3) 0.0901(13) Uani 1 1 d . . . . .
H2 H 0.134248 0.579063 0.013702 0.108 Uiso 1 1 calc R . . . .
C3 C 0.2372(3) 0.5115(2) 0.1089(3) 0.0831(12) Uani 1 1 d . . . . .
H3 H 0.220(3) 0.483(3) 0.143(3) 0.116(16) Uiso 1 1 d . . . . .
C4 C 0.3312(2) 0.51660(14) 0.1269(2) 0.0639(8) Uani 1 1 d . U . . .
C5 C 0.4022(2) 0.47029(16) 0.1899(3) 0.0664(8) Uani 1 1 d . U . . .
H5 H 0.385796 0.431519 0.225152 0.080 Uiso 1 1 calc R . . . .
C6 C 0.5953(2) 0.52805(13) 0.1491(2) 0.0553(8) Uani 1 1 d . . . . .
C7 C 0.6281(2) 0.57946(13) 0.0927(2) 0.0513(7) Uani 1 1 d . . . . .
C8 C 0.7200(2) 0.58115(17) 0.0984(2) 0.0634(9) Uani 1 1 d . . . . .
H8 H 0.762051 0.547733 0.139938 0.076 Uiso 1 1 calc R . . . .
C9 C 0.7491(3) 0.6305(2) 0.0446(3) 0.0745(10) Uani 1 1 d . . . . .
H9 H 0.810663 0.631906 0.049528 0.089 Uiso 1 1 calc R . . . .
C10 C 0.6859(3) 0.6788(2) -0.0176(3) 0.0788(11) Uani 1 1 d . . . . .
H10 H 0.705900 0.712537 -0.054808 0.095 Uiso 1 1 calc R . . . .
C11 C 0.5936(3) 0.67875(18) -0.0267(2) 0.0691(9) Uani 1 1 d . . . . .
H11 H 0.552289 0.711605 -0.069533 0.083 Uiso 1 1 calc R . . . .
C12 C 0.5641(2) 0.62858(15) 0.0295(2) 0.0558(8) Uani 1 1 d . . . . .
C13 C 0.4570(2) 0.69279(13) 0.1607(2) 0.0567(8) Uani 1 1 d . . . . .
C14 C 0.5222(2) 0.75295(14) 0.1686(2) 0.0651(9) Uani 1 1 d . . . . .
H14 H 0.562500 0.747411 0.136601 0.078 Uiso 1 1 calc R . . . .
C014 C 0.4769(3) 0.15471(19) 0.3330(3) 0.0742(11) Uani 1 1 d . . . . .
C15 C 0.5296(2) 0.82236(15) 0.2234(3) 0.0710(10) Uani 1 1 d . . . . .
C16 C 0.4685(3) 0.83321(17) 0.2682(3) 0.0780(11) Uani 1 1 d . . . . .
H16 H 0.471252 0.880236 0.302666 0.094 Uiso 1 1 calc R . . . .
C17 C 0.4037(2) 0.77427(18) 0.2616(3) 0.0765(10) Uani 1 1 d . . . . .
C18 C 0.3968(2) 0.70451(16) 0.2086(2) 0.0682(10) Uani 1 1 d . . . . .
H18 H 0.351796 0.665289 0.205063 0.082 Uiso 1 1 calc R . . . .
C19 C 0.5786(2) 0.33644(13) 0.2486(2) 0.0515(7) Uani 1 1 d . . . . .
C20 C 0.6207(2) 0.29529(15) 0.1956(2) 0.0560(8) Uani 1 1 d . . . . .
H20 H 0.658(3) 0.3327(19) 0.166(2) 0.079(10) Uiso 1 1 d . . . . .
C21 C 0.6170(2) 0.21024(15) 0.1884(2) 0.0600(8) Uani 1 1 d . . . . .
C22 C 0.5704(2) 0.16307(14) 0.2309(2) 0.0587(8) Uani 1 1 d . . . . .
H22 H 0.568(2) 0.1019(16) 0.217(2) 0.052(7) Uiso 1 1 d . . . . .
C23 C 0.5287(2) 0.20327(14) 0.2847(2) 0.0551(7) Uani 1 1 d . . . . .
C24 C 0.5330(2) 0.28793(15) 0.2936(2) 0.0563(8) Uani 1 1 d . . . . .
H24 H 0.505069 0.313465 0.330231 0.068 Uiso 1 1 calc R . . . .
C25 C 0.6229(2) 0.47161(15) 0.3561(2) 0.0606(8) Uani 1 1 d . . . . .
C26 C 0.7034(3) 0.43937(17) 0.4149(3) 0.0731(10) Uani 1 1 d . . . . .
H26 H 0.728830 0.392642 0.398242 0.088 Uiso 1 1 calc R . . . .
C27 C 0.7478(3) 0.4750(2) 0.4986(3) 0.0815(11) Uani 1 1 d . . . . .
C28 C 0.7086(4) 0.5419(2) 0.5261(3) 0.0884(12) Uani 1 1 d . . . . .
H28 H 0.736397 0.564739 0.582379 0.106 Uiso 1 1 calc R . . . .
C29 C 0.6284(4) 0.5742(2) 0.4699(3) 0.0903(13) Uani 1 1 d . . . . .
C30 C 0.5853(3) 0.53977(19) 0.3857(3) 0.0767(10) Uani 1 1 d . . . . .
H30 H 0.530776 0.562576 0.348603 0.092 Uiso 1 1 calc R . . . .
B1 B 0.4474(3) 0.61245(15) 0.0970(2) 0.0548(9) Uani 1 1 d . . . . .
B2 B 0.5813(3) 0.43523(17) 0.2562(3) 0.0585(9) Uani 1 1 d . . . . .
F1 F 0.7312(15) 0.2107(6) 0.1215(17) 0.150(7) Uani 0.453(8) 1 d . . P A 1
F2 F 0.7605(6) 0.1726(11) 0.1796(9) 0.139(4) Uani 0.453(8) 1 d . . P A 1
F5 F 0.6018(9) 0.1520(14) 0.0491(9) 0.175(6) Uani 0.453(8) 1 d . . P A 1
F7 F 0.8919(10) 0.4186(17) 0.5097(9) 0.188(8) Uani 0.453(8) 1 d . . P A 1
F9 F 0.8764(16) 0.4933(14) 0.6182(17) 0.210(13) Uani 0.453(8) 1 d . . P A 1
F10 F 0.823(3) 0.437(2) 0.6398(14) 0.341(19) Uani 0.453(8) 1 d . . P A 1
F14 F 0.4976(14) 0.0756(7) 0.3418(15) 0.173(8) Uani 0.453(8) 1 d . . P A 1
F15 F 0.5132(11) 0.1593(11) 0.4183(12) 0.124(6) Uani 0.453(8) 1 d . . P A 1
F17 F 0.3936(11) 0.1821(9) 0.3154(15) 0.133(7) Uani 0.453(8) 1 d . . P A 1
F20 F 0.645(2) 0.6860(12) 0.5640(15) 0.295(16) Uani 0.476(19) 1 d . . P B 1
F21 F 0.627(3) 0.7133(10) 0.486(4) 0.37(2) Uani 0.476(19) 1 d . U P B 1
F24 F 0.506(3) 0.6231(17) 0.506(3) 0.292(19) Uani 0.476(19) 1 d . . P B 1
F27 F 0.6775(8) 0.8571(6) 0.253(3) 0.236(11) Uani 0.541(19) 1 d . . P C 1
F30 F 0.6556(15) 0.8962(16) 0.3168(7) 0.188(9) Uani 0.541(19) 1 d . . P C 1
F32 F 0.5764(7) 0.9532(6) 0.197(2) 0.190(10) Uani 0.541(19) 1 d . . P C 1
F34 F 0.2768(19) 0.838(2) 0.2609(17) 0.184(7) Uani 0.60(6) 1 d . . P D 1
F37 F 0.3127(16) 0.7124(9) 0.3391(15) 0.183(6) Uani 0.60(6) 1 d . . P D 1
F3 F 0.7080(13) 0.1054(9) 0.1659(9) 0.175(7) Uani 0.547(8) 1 d . U P A 2
F4 F 0.6535(11) 0.0911(4) 0.1239(10) 0.174(7) Uani 0.547(8) 1 d . U P A 2
F6 F 0.6648(14) 0.2046(6) 0.0636(9) 0.140(5) Uani 0.547(8) 1 d . . P A 2
F8 F 0.9007(12) 0.4849(10) 0.579(2) 0.261(14) Uani 0.547(8) 1 d . . P A 2
F11 F 0.8248(9) 0.3773(9) 0.6047(9) 0.163(5) Uani 0.547(8) 1 d . . P A 2
F12 F 0.8525(18) 0.3729(9) 0.544(2) 0.304(14) Uani 0.547(8) 1 d . . P A 2
F13 F 0.4738(11) 0.0774(5) 0.3144(10) 0.139(5) Uani 0.547(8) 1 d . . P A 2
F16 F 0.4975(12) 0.1781(7) 0.4163(10) 0.120(6) Uani 0.547(8) 1 d . . P A 2
F18 F 0.3901(10) 0.1633(10) 0.3023(9) 0.139(6) Uani 0.547(8) 1 d . . P A 2
F19 F 0.5945(11) 0.6374(11) 0.5841(9) 0.187(6) Uani 0.524(19) 1 d . . P B 2
F22 F 0.5692(16) 0.7098(9) 0.4458(9) 0.178(7) Uani 0.524(19) 1 d . . P B 2
F23 F 0.4977(14) 0.6542(14) 0.4611(15) 0.201(9) Uani 0.524(19) 1 d . . P B 2
F25 F 0.5976(12) 0.9480(8) 0.2796(16) 0.131(5) Uani 0.459(19) 1 d . . P C 2
F28 F 0.6624(12) 0.8626(8) 0.1937(12) 0.127(6) Uani 0.459(19) 1 d . . P C 2
F31 F 0.5870(17) 0.9182(16) 0.1500(12) 0.190(8) Uani 0.459(19) 1 d . . P C 2
F33 F 0.3702(2) 0.8251(2) 0.3862(2) 0.1368(12) Uani 1 1 d . . . E 2
F35 F 0.2564(15) 0.8256(19) 0.270(2) 0.134(6) Uani 0.40(6) 1 d . . P D 2
F36 F 0.287(2) 0.7248(18) 0.310(3) 0.200(12) Uani 0.40(6) 1 d . . P D 2

loop_
_atom_site_aniso_label
_atom_site_aniso_U_11
_atom_site_aniso_U_22
_atom_site_aniso_U_33
_atom_site_aniso_U_23
_atom_site_aniso_U_13
_atom_site_aniso_U_12
O1 0.0593(13) 0.0548(9) 0.0687(16) 0.0006(9) 0.0250(13) 0.0077(8)
O2 0.0554(13) 0.0626(10) 0.0645(15) 0.0051(9) 0.0213(12) 0.0063(8)
N1 0.0541(16) 0.0408(9) 0.081(2) -0.0064(10) 0.0274(16) 0.0007(9)
N2 0.0531(14) 0.0364(9) 0.0616(17) -0.0024(9) 0.0229(14) 0.0024(8)
N3 0.0679(17) 0.0409(9) 0.0676(18) -0.0040(9) 0.0301(15) -0.0031(9)
C1 0.070(2) 0.0595(15) 0.096(3) 0.0041(16) 0.037(2) 0.0042(14)
C01B 0.086(4) 0.063(2) 0.150(5) -0.034(3) 0.038(4) -0.020(2)
C01D 0.129(4) 0.0569(18) 0.117(4) 0.007(2) 0.080(4) 0.020(2)
C01H 0.100(4) 0.103(3) 0.153(5) -0.058(3) 0.066(4) -0.003(3)
C01P 0.188(9) 0.128(4) 0.102(5) -0.055(4) 0.044(6) 0.022(5)
C01Q 0.153(6) 0.098(3) 0.082(4) 0.008(3) -0.014(4) 0.007(4)
C2 0.061(2) 0.0758(19) 0.135(4) -0.008(2) 0.034(3) -0.0040(16)
C3 0.071(2) 0.0630(17) 0.125(4) -0.007(2) 0.047(3) -0.0134(16)
C4 0.0594(18) 0.0426(12) 0.097(3) -0.0121(12) 0.0349(18) -0.0040(10)
C5 0.070(2) 0.0505(13) 0.086(2) -0.0088(13) 0.0353(18) -0.0048(11)
C6 0.0636(19) 0.0381(11) 0.067(2) -0.0104(11) 0.0254(18) -0.0030(11)
C7 0.0537(17) 0.0448(11) 0.059(2) -0.0099(11) 0.0238(17) -0.0039(10)
C8 0.0540(19) 0.0616(14) 0.077(3) -0.0064(14) 0.024(2) 0.0003(12)
C9 0.067(2) 0.0787(19) 0.085(3) 0.0023(17) 0.035(2) -0.0021(15)
C10 0.073(3) 0.0840(19) 0.088(3) 0.0014(18) 0.038(3) -0.0027(17)
C11 0.075(2) 0.0683(16) 0.067(2) 0.0048(14) 0.027(2) 0.0014(14)
C12 0.0500(18) 0.0509(12) 0.063(2) -0.0143(12) 0.0142(17) 0.0032(11)
C13 0.0603(19) 0.0382(11) 0.071(2) -0.0030(11) 0.0216(18) 0.0039(10)
C14 0.069(2) 0.0437(12) 0.087(3) -0.0104(13) 0.031(2) -0.0011(12)
C014 0.087(3) 0.0636(17) 0.077(3) -0.0032(17) 0.034(3) -0.0107(17)
C15 0.067(2) 0.0441(13) 0.098(3) -0.0141(14) 0.022(2) -0.0046(12)
C16 0.079(3) 0.0555(15) 0.097(3) -0.0317(16) 0.025(2) 0.0054(14)
C17 0.069(2) 0.0604(15) 0.104(3) -0.0255(17) 0.034(2) 0.0020(14)
C18 0.072(2) 0.0496(13) 0.093(3) -0.0192(14) 0.041(2) -0.0038(12)
C19 0.0577(19) 0.0413(11) 0.053(2) -0.0012(10) 0.0152(17) 0.0057(10)
C20 0.0602(19) 0.0467(12) 0.063(2) 0.0012(11) 0.0236(18) 0.0075(11)
C21 0.075(2) 0.0442(12) 0.066(2) -0.0002(12) 0.0301(19) 0.0114(12)
C22 0.072(2) 0.0389(12) 0.068(2) -0.0017(11) 0.0266(19) 0.0033(11)
C23 0.0572(19) 0.0480(12) 0.059(2) -0.0012(11) 0.0177(17) 0.0002(11)
C24 0.064(2) 0.0491(12) 0.058(2) -0.0027(12) 0.0225(18) 0.0068(12)
C25 0.075(2) 0.0452(12) 0.064(2) -0.0020(12) 0.025(2) -0.0023(12)
C26 0.089(3) 0.0516(14) 0.074(3) -0.0007(14) 0.022(2) 0.0012(14)
C27 0.099(3) 0.0693(18) 0.070(3) 0.0003(17) 0.019(3) -0.0075(17)
C28 0.118(4) 0.080(2) 0.059(3) -0.0140(18) 0.019(3) -0.012(2)
C29 0.115(4) 0.088(2) 0.069(3) -0.021(2) 0.031(3) 0.002(2)
C30 0.093(3) 0.0684(17) 0.067(3) -0.0131(15) 0.025(2) 0.0101(16)
B1 0.064(2) 0.0391(12) 0.061(2) -0.0031(12) 0.021(2) 0.0011(12)
B2 0.068(2) 0.0425(13) 0.068(3) 0.0017(13) 0.026(2) 0.0026(12)
F1 0.197(13) 0.080(5) 0.250(19) 0.004(9) 0.179(14) 0.015(7)
F2 0.114(6) 0.130(10) 0.198(12) -0.011(7) 0.086(7) 0.037(6)
F5 0.172(10) 0.256(17) 0.098(8) -0.074(10) 0.046(8) 0.051(10)
F7 0.123(9) 0.30(2) 0.143(9) 0.021(13) 0.043(8) 0.100(13)
F9 0.157(17) 0.168(12) 0.186(15) -0.096(12) -0.100(12) 0.043(11)
F10 0.57(5) 0.207(17) 0.143(14) 0.020(14) -0.02(2) 0.10(2)
F14 0.286(16) 0.062(6) 0.268(19) 0.062(8) 0.221(15) 0.057(7)
F15 0.081(6) 0.214(16) 0.071(10) 0.043(9) 0.016(6) -0.023(7)
F17 0.088(9) 0.105(5) 0.237(19) 0.039(6) 0.097(12) 0.020(5)
F20 0.41(3) 0.166(14) 0.191(16) -0.135(13) -0.060(16) 0.096(15)
F21 0.34(3) 0.090(6) 0.80(6) -0.093(19) 0.35(4) 0.018(12)
F24 0.30(3) 0.30(2) 0.39(4) -0.02(2) 0.27(3) 0.06(2)
F27 0.068(5) 0.094(5) 0.48(3) -0.042(12) 0.006(13) -0.020(4)
F30 0.202(15) 0.205(17) 0.127(8) -0.048(8) 0.015(9) -0.133(14)
F32 0.136(7) 0.053(4) 0.38(3) 0.045(8) 0.077(15) -0.013(4)
F34 0.100(10) 0.293(17) 0.174(10) -0.048(10) 0.067(8) 0.065(10)
F37 0.267(14) 0.126(7) 0.254(11) -0.014(9) 0.217(11) 0.004(9)
F3 0.273(15) 0.128(9) 0.174(10) 0.056(7) 0.143(10) 0.143(10)
F4 0.308(16) 0.053(3) 0.261(16) -0.053(6) 0.228(14) -0.029(6)
F6 0.239(15) 0.109(6) 0.124(8) 0.029(5) 0.129(10) 0.072(8)
F8 0.113(9) 0.130(10) 0.44(4) 0.017(14) -0.045(16) -0.019(8)
F11 0.198(9) 0.132(8) 0.128(9) 0.058(7) 0.013(7) 0.002(6)
F12 0.27(2) 0.125(9) 0.32(3) -0.056(11) -0.177(17) 0.104(11)
F13 0.252(12) 0.062(5) 0.156(8) -0.020(5) 0.138(8) -0.057(7)
F16 0.209(15) 0.091(3) 0.092(9) -0.011(4) 0.091(10) -0.043(5)
F18 0.089(8) 0.216(13) 0.102(6) 0.034(6) 0.019(6) -0.057(7)
F19 0.200(12) 0.247(14) 0.140(9) -0.077(9) 0.092(9) 0.054(10)
F22 0.213(17) 0.133(8) 0.182(12) -0.034(6) 0.059(10) 0.086(11)
F23 0.156(13) 0.210(14) 0.220(15) -0.116(14) 0.039(12) 0.063(11)
F25 0.151(10) 0.063(5) 0.188(12) -0.054(6) 0.070(10) -0.045(5)
F28 0.122(11) 0.111(7) 0.187(11) -0.060(8) 0.104(11) -0.062(8)
F31 0.23(2) 0.139(12) 0.242(14) -0.038(11) 0.127(13) -0.111(14)
F33 0.145(3) 0.162(2) 0.122(3) -0.052(2) 0.068(3) 0.009(2)
F35 0.061(7) 0.206(13) 0.156(10) -0.069(8) 0.065(7) 0.014(7)
F36 0.168(14) 0.169(16) 0.34(3) -0.150(17) 0.196(17) -0.104(13)

loop_
_atom_type_symbol
_atom_type_description
_atom_type_scat_dispersion_real
_atom_type_scat_dispersion_imag
_atom_type_scat_source
C C 0.0181 0.0091 'International Tables Vol C Tables 4.2.6.8 and 6.1.1.4'
H H 0.0000 0.0000 'International Tables Vol C Tables 4.2.6.8 and 6.1.1.4'
B B 0.0090 0.0039 'International Tables Vol C Tables 4.2.6.8 and 6.1.1.4'
F F 0.0727 0.0534 'International Tables Vol C Tables 4.2.6.8 and 6.1.1.4'
N N 0.0311 0.0180 'International Tables Vol C Tables 4.2.6.8 and 6.1.1.4'
O O 0.0492 0.0322 'International Tables Vol C Tables 4.2.6.8 and 6.1.1.4'

loop_
_geom_angle_atom_site_label_1
_geom_angle_atom_site_label_2
_geom_angle_atom_site_label_3
_geom_angle
_geom_angle_site_symmetry_1
_geom_angle_site_symmetry_3
_geom_angle_publ_flag
C6 O1 B2 109.7(2) . . ?
C12 O2 B1 117.4(3) . . ?
C1 N1 C4 108.0(2) . . ?
C1 N1 B1 129.6(2) . . ?
C4 N1 B1 118.8(3) . . ?
N3 N2 B1 128.8(2) . . ?
C6 N2 N3 108.7(2) . . ?
C6 N2 B1 122.2(2) . . ?
N2 N3 B2 108.6(2) . . ?
C5 N3 N2 115.3(3) . . ?
C5 N3 B2 135.9(2) . . ?
N1 C1 H1 125.0 . . ?
N1 C1 C2 110.0(3) . . ?
C2 C1 H1 125.0 . . ?
F27 C01B C15 113.6(7) . . ?
F27 C01B F30 62(2) . . ?
F27 C01B F32 126.1(13) . . ?
F30 C01B C15 112.3(6) . . ?
F32 C01B C15 118.0(6) . . ?
F32 C01B F30 109.1(9) . . ?
F25 C01B C15 115.0(6) . . ?
F25 C01B F28 131.3(7) . . ?
F25 C01B F31 103.6(9) . . ?
F28 C01B C15 113.4(5) . . ?
F28 C01B F31 65.5(14) . . ?
F31 C01B C15 108.4(7) . . ?
F1 C01D C21 113.5(6) . . ?
F1 C01D F2 46.6(10) . . ?
F1 C01D F5 108.3(10) . . ?
F2 C01D C21 107.0(5) . . ?
F5 C01D C21 108.3(5) . . ?
F5 C01D F2 143.2(6) . . ?
F3 C01D C21 114.8(6) . . ?
F3 C01D F4 43.3(10) . . ?
F3 C01D F6 128.6(7) . . ?
F4 C01D C21 115.6(5) . . ?
F6 C01D C21 116.1(4) . . ?
F6 C01D F4 115.1(9) . . ?
F34 C01H C17 103.0(15) . . ?
F34 C01H F37 125(3) . . ?
F37 C01H C17 112.0(7) . . ?
F33 C01H C17 112.7(4) . . ?
F33 C01H F35 103.3(10) . . ?
F35 C01H C17 118.9(13) . . ?
F36 C01H C17 115.5(8) . . ?
F36 C01H F33 117.6(18) . . ?
F36 C01H F35 86(3) . . ?
F20 C01P C29 111.7(12) . . ?
F20 C01P F24 118.1(19) . . ?
F21 C01P C29 110.6(11) . . ?
F21 C01P F20 59(3) . . ?
F21 C01P F24 141.0(19) . . ?
F24 C01P C29 105.8(11) . . ?
F19 C01P C29 106.4(9) . . ?
F22 C01P C29 117.6(8) . . ?
F22 C01P F19 134.7(10) . . ?
F22 C01P F23 72.0(15) . . ?
F23 C01P C29 114.0(8) . . ?
F23 C01P F19 100.2(14) . . ?
F7 C01Q C27 112.2(7) . . ?
F7 C01Q F10 145.8(14) . . ?
F9 C01Q C27 108.7(10) . . ?
F9 C01Q F7 109.6(15) . . ?
F9 C01Q F10 59.5(17) . . ?
F10 C01Q C27 101.9(13) . . ?
F8 C01Q C27 116.9(10) . . ?
F8 C01Q F11 123.4(14) . . ?
F11 C01Q C27 113.3(8) . . ?
F12 C01Q C27 118.2(8) . . ?
F12 C01Q F8 114.3(18) . . ?
F12 C01Q F11 57.6(18) . . ?
C1 C2 H2 126.8 . . ?
C1 C2 C3 106.4(4) . . ?
C3 C2 H2 126.8 . . ?
C2 C3 H3 136(4) . . ?
C4 C3 C2 106.7(3) . . ?
C4 C3 H3 116(4) . . ?
N1 C4 C3 109.0(3) . . ?
N1 C4 C5 122.6(3) . . ?
C3 C4 C5 128.4(3) . . ?
N3 C5 C4 123.1(3) . . ?
N3 C5 H5 118.5 . . ?
C4 C5 H5 118.5 . . ?
O1 C6 N2 115.6(2) . . ?
O1 C6 C7 126.3(3) . . ?
N2 C6 C7 118.1(3) . . ?
C8 C7 C6 122.4(3) . . ?
C8 C7 C12 119.9(3) . . ?
C12 C7 C6 117.7(3) . . ?
C7 C8 H8 119.4 . . ?
C9 C8 C7 121.1(3) . . ?
C9 C8 H8 119.4 . . ?
C8 C9 H9 120.6 . . ?
C8 C9 C10 118.9(3) . . ?
C10 C9 H9 120.6 . . ?
C9 C10 H10 118.8 . . ?
C9 C10 C11 122.3(3) . . ?
C11 C10 H10 118.8 . . ?
C10 C11 H11 120.7 . . ?
C10 C11 C12 118.7(3) . . ?
C12 C11 H11 120.7 . . ?
O2 C12 C7 123.4(2) . . ?
O2 C12 C11 117.5(3) . . ?
C11 C12 C7 119.1(3) . . ?
C14 C13 C18 117.1(2) . . ?
C14 C13 B1 122.4(2) . . ?
C18 C13 B1 120.6(2) . . ?
C13 C14 H14 119.1 . . ?
C13 C14 C15 121.9(3) . . ?
C15 C14 H14 119.1 . . ?
F14 C014 C23 114.2(7) . . ?
F15 C014 C23 112.9(8) . . ?
F15 C014 F14 86.5(14) . . ?
F15 C014 F17 105.1(12) . . ?
F17 C014 C23 111.7(7) . . ?
F17 C014 F14 122.9(12) . . ?
F13 C014 C23 112.2(6) . . ?
F13 C014 F16 119.5(9) . . ?
F16 C014 C23 111.9(6) . . ?
F18 C014 C23 114.8(7) . . ?
F18 C014 F13 93.7(11) . . ?
F18 C014 F16 103.1(10) . . ?
C14 C15 C01B 120.7(3) . . ?
C16 C15 C01B 119.5(3) . . ?
C16 C15 C14 119.8(3) . . ?
C15 C16 H16 120.4 . . ?
C17 C16 C15 119.2(3) . . ?
C17 C16 H16 120.4 . . ?
C16 C17 C01H 119.9(3) . . ?
C16 C17 C18 121.4(3) . . ?
C18 C17 C01H 118.7(3) . . ?
C13 C18 H18 119.7 . . ?
C17 C18 C13 120.6(3) . . ?
C17 C18 H18 119.7 . . ?
C20 C19 C24 117.2(2) . . ?
C20 C19 B2 121.1(2) . . ?
C24 C19 B2 121.8(2) . . ?
C19 C20 H20 115.7(17) . . ?
C21 C20 C19 120.8(2) . . ?
C21 C20 H20 123.4(17) . . ?
C20 C21 C01D 119.3(2) . . ?
C22 C21 C01D 118.8(2) . . ?
C22 C21 C20 121.8(2) . . ?
C21 C22 H22 115.5(15) . . ?
C21 C22 C23 118.0(2) . . ?
C23 C22 H22 126.5(15) . . ?
C22 C23 C014 120.3(2) . . ?
C24 C23 C014 119.0(2) . . ?
C24 C23 C22 120.7(2) . . ?
C19 C24 H24 119.3 . . ?
C23 C24 C19 121.4(2) . . ?
C23 C24 H24 119.3 . . ?
C26 C25 C30 116.8(3) . . ?
C26 C25 B2 120.0(3) . . ?
C30 C25 B2 123.0(3) . . ?
C25 C26 H26 119.0 . . ?
C25 C26 C27 122.1(3) . . ?
C27 C26 H26 119.0 . . ?
C26 C27 C01Q 119.2(4) . . ?
C28 C27 C01Q 121.1(5) . . ?
C28 C27 C26 119.7(4) . . ?
C27 C28 H28 120.3 . . ?
C29 C28 C27 119.4(4) . . ?
C29 C28 H28 120.3 . . ?
C28 C29 C01P 119.8(5) . . ?
C28 C29 C30 120.8(4) . . ?
C30 C29 C01P 119.3(6) . . ?
C25 C30 H30 119.4 . . ?
C29 C30 C25 121.2(4) . . ?
C29 C30 H30 119.4 . . ?
O2 B1 N1 112.0(3) . . ?
O2 B1 N2 106.6(2) . . ?
O2 B1 C13 112.9(2) . . ?
N1 B1 N2 101.67(18) . . ?
N1 B1 C13 110.4(2) . . ?
N2 B1 C13 112.7(3) . . ?
O1 B2 N3 95.8(2) . . ?
O1 B2 C19 109.4(2) . . ?
O1 B2 C25 107.6(2) . . ?
N3 B2 C19 114.6(3) . . ?
N3 B2 C25 112.0(2) . . ?
C19 B2 C25 115.4(3) . . ?
F2 F1 C01D 72.7(8) . . ?
F1 F2 C01D 60.7(10) . . ?
C01Q F9 F10 63.8(12) . . ?
F9 F10 C01Q 56.7(15) . . ?
F21 F20 C01P 59(2) . . ?
C01P F21 F20 62(2) . . ?
C01B F27 F30 64.1(15) . . ?
F27 F30 C01B 53.6(10) . . ?
F4 F3 C01D 69.9(10) . . ?
F3 F4 C01D 66.8(7) . . ?
F12 F11 C01Q 54.3(8) . . ?
C01Q F12 F11 68.2(15) . . ?
C01P F22 F23 55.9(12) . . ?
C01P F23 F22 52.1(11) . . ?
C01B F28 F31 57.7(8) . . ?
C01B F31 F28 56.8(12) . . ?
C01H F35 F36 44.2(14) . . ?
C01H F36 F35 49.9(18) . . ?

loop_
_geom_bond_atom_site_label_1
_geom_bond_atom_site_label_2
_geom_bond_distance
_geom_bond_site_symmetry_2
_geom_bond_publ_flag
O1 C6 1.271(4) . ?
O1 B2 1.574(4) . ?
O2 C12 1.358(3) . ?
O2 B1 1.453(4) . ?
N1 C1 1.341(4) . ?
N1 C4 1.380(4) . ?
N1 B1 1.563(4) . ?
N2 N3 1.371(3) . ?
N2 C6 1.350(3) . ?
N2 B1 1.565(4) . ?
N3 C5 1.302(4) . ?
N3 B2 1.586(5) . ?
C1 H1 0.9300 . ?
C1 C2 1.397(5) . ?
C01B C15 1.473(5) . ?
C01B F27 1.210(11) . ?
C01B F30 1.352(11) . ?
C01B F32 1.231(12) . ?
C01B F25 1.283(10) . ?
C01B F28 1.336(11) . ?
C01B F31 1.349(17) . ?
C01D C21 1.508(4) . ?
C01D F1 1.292(12) . ?
C01D F2 1.415(11) . ?
C01D F5 1.382(11) . ?
C01D F3 1.225(8) . ?
C01D F4 1.252(7) . ?
C01D F6 1.243(9) . ?
C01H C17 1.518(5) . ?
C01H F34 1.31(3) . ?
C01H F37 1.348(13) . ?
C01H F33 1.308(6) . ?
C01H F35 1.35(3) . ?
C01H F36 1.228(16) . ?
C01P C29 1.504(7) . ?
C01P F20 1.280(19) . ?
C01P F21 1.25(3) . ?
C01P F24 1.38(3) . ?
C01P F19 1.356(15) . ?
C01P F22 1.250(16) . ?
C01P F23 1.312(19) . ?
C01Q C27 1.480(8) . ?
C01Q F7 1.364(12) . ?
C01Q F9 1.308(15) . ?
C01Q F10 1.40(2) . ?
C01Q F8 1.203(15) . ?
C01Q F11 1.306(11) . ?
C01Q F12 1.142(12) . ?
C2 H2 0.9300 . ?
C2 C3 1.408(6) . ?
C3 H3 0.82(5) . ?
C3 C4 1.388(5) . ?
C4 C5 1.428(5) . ?
C5 H5 0.9300 . ?
C6 C7 1.434(4) . ?
C7 C8 1.395(4) . ?
C7 C12 1.400(4) . ?
C8 H8 0.9300 . ?
C8 C9 1.351(4) . ?
C9 H9 0.9300 . ?
C9 C10 1.378(5) . ?
C10 H10 0.9300 . ?
C10 C11 1.386(5) . ?
C11 H11 0.9300 . ?
C11 C12 1.392(4) . ?
C13 C14 1.377(4) . ?
C13 C18 1.399(4) . ?
C13 B1 1.623(4) . ?
C14 H14 0.9300 . ?
C14 C15 1.403(4) . ?
C014 C23 1.502(4) . ?
C014 F14 1.315(12) . ?
C014 F15 1.285(18) . ?
C014 F17 1.302(14) . ?
C014 F13 1.283(9) . ?
C014 F16 1.310(15) . ?
C014 F18 1.275(14) . ?
C15 C16 1.370(5) . ?
C16 H16 0.9300 . ?
C16 C17 1.362(5) . ?
C17 C18 1.391(4) . ?
C18 H18 0.9300 . ?
C19 C20 1.393(4) . ?
C19 C24 1.399(4) . ?
C19 B2 1.602(3) . ?
C20 H20 1.05(3) . ?
C20 C21 1.380(4) . ?
C21 C22 1.372(4) . ?
C22 H22 1.01(3) . ?
C22 C23 1.392(4) . ?
C23 C24 1.376(4) . ?
C24 H24 0.9300 . ?
C25 C26 1.387(5) . ?
C25 C30 1.398(4) . ?
C25 B2 1.613(5) . ?
C26 H26 0.9300 . ?
C26 C27 1.402(5) . ?
C27 C28 1.381(5) . ?
C28 H28 0.9300 . ?
C28 C29 1.369(6) . ?
C29 C30 1.397(6) . ?
C30 H30 0.9300 . ?
F1 F2 1.08(2) . ?
F9 F10 1.35(4) . ?
F20 F21 1.25(6) . ?
F27 F30 1.33(4) . ?
F3 F4 0.91(2) . ?
F11 F12 1.19(4) . ?
F22 F23 1.51(3) . ?
F28 F31 1.45(3) . ?
F35 F36 1.76(6) . ?

loop_
_geom_torsion_atom_site_label_1
_geom_torsion_atom_site_label_2
_geom_torsion_atom_site_label_3
_geom_torsion_atom_site_label_4
_geom_torsion
_geom_torsion_site_symmetry_1
_geom_torsion_site_symmetry_2
_geom_torsion_site_symmetry_3
_geom_torsion_site_symmetry_4
_geom_torsion_publ_flag
O1 C6 C7 C8 -10.3(4) . . . . ?
O1 C6 C7 C12 169.1(3) . . . . ?
N1 C1 C2 C3 1.3(4) . . . . ?
N1 C4 C5 N3 0.2(4) . . . . ?
N2 N3 C5 C4 0.2(4) . . . . ?
N2 N3 B2 O1 -12.0(2) . . . . ?
N2 N3 B2 C19 -126.5(2) . . . . ?
N2 N3 B2 C25 99.6(2) . . . . ?
N2 C6 C7 C8 171.8(2) . . . . ?
N2 C6 C7 C12 -8.8(4) . . . . ?
N3 N2 C6 O1 -2.1(3) . . . . ?
N3 N2 C6 C7 176.0(2) . . . . ?
N3 N2 B1 O2 -152.5(2) . . . . ?
N3 N2 B1 N1 -35.1(3) . . . . ?
N3 N2 B1 C13 83.1(3) . . . . ?
C1 N1 C4 C3 0.8(3) . . . . ?
C1 N1 C4 C5 180.0(3) . . . . ?
C1 N1 B1 O2 -59.7(4) . . . . ?
C1 N1 B1 N2 -173.1(3) . . . . ?
C1 N1 B1 C13 67.0(4) . . . . ?
C1 C2 C3 C4 -0.8(4) . . . . ?
C01B C15 C16 C17 -179.0(5) . . . . ?
C01D C21 C22 C23 178.0(4) . . . . ?
C01H C17 C18 C13 178.7(4) . . . . ?
C01P C29 C30 C25 178.0(5) . . . . ?
C01Q C27 C28 C29 178.6(5) . . . . ?
C2 C3 C4 N1 0.0(4) . . . . ?
C2 C3 C4 C5 -179.1(3) . . . . ?
C3 C4 C5 N3 179.2(3) . . . . ?
C4 N1 C1 C2 -1.3(4) . . . . ?
C4 N1 B1 O2 144.5(2) . . . . ?
C4 N1 B1 N2 31.1(3) . . . . ?
C4 N1 B1 C13 -88.7(3) . . . . ?
C5 N3 B2 O1 162.2(3) . . . . ?
C5 N3 B2 C19 47.7(4) . . . . ?
C5 N3 B2 C25 -86.2(4) . . . . ?
C6 O1 B2 N3 11.0(3) . . . . ?
C6 O1 B2 C19 129.6(3) . . . . ?
C6 O1 B2 C25 -104.2(3) . . . . ?
C6 N2 N3 C5 -165.8(2) . . . . ?
C6 N2 N3 B2 9.8(3) . . . . ?
C6 N2 B1 O2 35.2(3) . . . . ?
C6 N2 B1 N1 152.6(2) . . . . ?
C6 N2 B1 C13 -89.2(3) . . . . ?
C6 C7 C8 C9 -179.7(3) . . . . ?
C6 C7 C12 O2 -0.5(4) . . . . ?
C6 C7 C12 C11 -179.6(3) . . . . ?
C7 C8 C9 C10 -1.0(5) . . . . ?
C8 C7 C12 O2 178.8(2) . . . . ?
C8 C7 C12 C11 -0.2(4) . . . . ?
C8 C9 C10 C11 0.3(5) . . . . ?
C9 C10 C11 C12 0.4(5) . . . . ?
C10 C11 C12 O2 -179.6(3) . . . . ?
C10 C11 C12 C7 -0.5(4) . . . . ?
C12 O2 B1 N1 -153.6(2) . . . . ?
C12 O2 B1 N2 -43.2(3) . . . . ?
C12 O2 B1 C13 81.1(3) . . . . ?
C12 C7 C8 C9 1.0(4) . . . . ?
C13 C14 C15 C01B 179.3(5) . . . . ?
C13 C14 C15 C16 -2.6(6) . . . . ?
C14 C13 C18 C17 0.0(5) . . . . ?
C14 C13 B1 O2 -31.3(4) . . . . ?
C14 C13 B1 N1 -157.5(3) . . . . ?
C14 C13 B1 N2 89.5(3) . . . . ?
C14 C15 C16 C17 2.8(6) . . . . ?
C014 C23 C24 C19 -178.6(4) . . . . ?
C15 C01B F27 F30 -103.8(10) . . . . ?
C15 C01B F30 F27 105.8(12) . . . . ?
C15 C01B F28 F31 100.4(8) . . . . ?
C15 C01B F31 F28 -107.9(7) . . . . ?
C15 C16 C17 C01H 179.9(5) . . . . ?
C15 C16 C17 C18 -1.7(6) . . . . ?
C16 C17 C18 C13 0.3(6) . . . . ?
C17 C01H F35 F36 117.0(16) . . . . ?
C17 C01H F36 F35 -120.2(15) . . . . ?
C18 C13 C14 C15 1.2(5) . . . . ?
C18 C13 B1 O2 147.1(3) . . . . ?
C18 C13 B1 N1 20.9(4) . . . . ?
C18 C13 B1 N2 -92.0(4) . . . . ?
C19 C20 C21 C01D -178.5(4) . . . . ?
C19 C20 C21 C22 1.6(6) . . . . ?
C20 C19 C24 C23 -1.0(5) . . . . ?
C20 C19 B2 O1 -2.6(4) . . . . ?
C20 C19 B2 N3 103.6(3) . . . . ?
C20 C19 B2 C25 -124.2(3) . . . . ?
C20 C21 C22 C23 -2.2(5) . . . . ?
C21 C01D F1 F2 91.6(8) . . . . ?
C21 C01D F2 F1 -106.6(8) . . . . ?
C21 C01D F3 F4 101.7(11) . . . . ?
C21 C01D F4 F3 -99.8(12) . . . . ?
C21 C22 C23 C014 -179.8(4) . . . . ?
C21 C22 C23 C24 1.1(5) . . . . ?
C22 C23 C24 C19 0.5(5) . . . . ?
C24 C19 C20 C21 0.0(5) . . . . ?
C24 C19 B2 O1 178.3(3) . . . . ?
C24 C19 B2 N3 -75.5(4) . . . . ?
C24 C19 B2 C25 56.8(4) . . . . ?
C25 C26 C27 C01Q -177.5(4) . . . . ?
C25 C26 C27 C28 3.2(5) . . . . ?
C26 C25 C30 C29 1.2(5) . . . . ?
C26 C25 B2 O1 -76.7(3) . . . . ?
C26 C25 B2 N3 179.3(2) . . . . ?
C26 C25 B2 C19 45.9(4) . . . . ?
C26 C27 C28 C29 -2.2(6) . . . . ?
C27 C01Q F9 F10 93.0(16) . . . . ?
C27 C01Q F10 F9 -104.9(15) . . . . ?
C27 C01Q F11 F12 109.7(12) . . . . ?
C27 C01Q F12 F11 -100.9(13) . . . . ?
C27 C28 C29 C01P -177.4(5) . . . . ?
C27 C28 C29 C30 0.8(6) . . . . ?
C28 C29 C30 C25 -0.3(6) . . . . ?
C29 C01P F20 F21 101.9(16) . . . . ?
C29 C01P F21 F20 -103.6(19) . . . . ?
C29 C01P F22 F23 108.2(10) . . . . ?
C29 C01P F23 F22 -112.9(11) . . . . ?
C30 C25 C26 C27 -2.6(5) . . . . ?
C30 C25 B2 O1 98.2(3) . . . . ?
C30 C25 B2 N3 -5.8(4) . . . . ?
C30 C25 B2 C19 -139.3(3) . . . . ?
B1 O2 C12 C7 30.0(3) . . . . ?
B1 O2 C12 C11 -151.0(2) . . . . ?
B1 N1 C1 C2 -159.1(3) . . . . ?
B1 N1 C4 C3 161.4(3) . . . . ?
B1 N1 C4 C5 -19.4(4) . . . . ?
B1 N2 N3 C5 21.1(4) . . . . ?
B1 N2 N3 B2 -163.4(3) . . . . ?
B1 N2 C6 O1 171.6(2) . . . . ?
B1 N2 C6 C7 -10.3(4) . . . . ?
B1 C13 C14 C15 179.7(3) . . . . ?
B1 C13 C18 C17 -178.5(3) . . . . ?
B2 O1 C6 N2 -6.7(3) . . . . ?
B2 O1 C6 C7 175.3(3) . . . . ?
B2 N3 C5 C4 -173.8(3) . . . . ?
B2 C19 C20 C21 -179.1(3) . . . . ?
B2 C19 C24 C23 178.1(3) . . . . ?
B2 C25 C26 C27 172.5(3) . . . . ?
B2 C25 C30 C29 -173.8(3) . . . . ?
F1 C01D C21 C20 23.1(16) . . . . ?
F1 C01D C21 C22 -157.1(14) . . . . ?
F2 C01D C21 C20 72.5(10) . . . . ?
F2 C01D C21 C22 -107.6(9) . . . . ?
F5 C01D C21 C20 -97.2(12) . . . . ?
F5 C01D C21 C22 82.7(12) . . . . ?
F5 C01D F1 F2 -148.1(8) . . . . ?
F5 C01D F2 F1 56.9(17) . . . . ?
F7 C01Q C27 C26 41.7(14) . . . . ?
F7 C01Q C27 C28 -139.1(14) . . . . ?
F7 C01Q F9 F10 -144.0(15) . . . . ?
F7 C01Q F10 F9 80(3) . . . . ?
F9 C01Q C27 C26 163.1(18) . . . . ?
F9 C01Q C27 C28 -18(2) . . . . ?
F10 C01Q C27 C26 -135.3(18) . . . . ?
F10 C01Q C27 C28 43.9(19) . . . . ?
F14 C014 C23 C22 19.4(13) . . . . ?
F14 C014 C23 C24 -161.5(12) . . . . ?
F15 C014 C23 C22 116.1(10) . . . . ?
F15 C014 C23 C24 -64.8(11) . . . . ?
F17 C014 C23 C22 -125.7(11) . . . . ?
F17 C014 C23 C24 53.4(12) . . . . ?
F20 C01P C29 C28 16(2) . . . . ?
F20 C01P C29 C30 -163(2) . . . . ?
F21 C01P C29 C28 80(3) . . . . ?
F21 C01P C29 C30 -99(3) . . . . ?
F24 C01P C29 C28 -114(2) . . . . ?
F24 C01P C29 C30 68(2) . . . . ?
F24 C01P F20 F21 -135(2) . . . . ?
F24 C01P F21 F20 98(4) . . . . ?
F27 C01B C15 C14 -54(3) . . . . ?
F27 C01B C15 C16 127(3) . . . . ?
F30 C01B C15 C14 -122.7(16) . . . . ?
F30 C01B C15 C16 59.1(15) . . . . ?
F32 C01B C15 C14 109.1(19) . . . . ?
F32 C01B C15 C16 -69.1(19) . . . . ?
F32 C01B F27 F30 94(2) . . . . ?
F32 C01B F30 F27 -121.4(14) . . . . ?
F34 C01H C17 C16 77.6(14) . . . . ?
F34 C01H C17 C18 -100.9(15) . . . . ?
F37 C01H C17 C16 -146.0(13) . . . . ?
F37 C01H C17 C18 35.5(14) . . . . ?
F3 C01D C21 C20 136.7(12) . . . . ?
F3 C01D C21 C22 -43.4(13) . . . . ?
F4 C01D C21 C20 -175.2(10) . . . . ?
F4 C01D C21 C22 4.7(12) . . . . ?
F6 C01D C21 C20 -35.8(14) . . . . ?
F6 C01D C21 C22 144.0(12) . . . . ?
F6 C01D F3 F4 -86.9(19) . . . . ?
F6 C01D F4 F3 120.4(14) . . . . ?
F8 C01Q C27 C26 122(2) . . . . ?
F8 C01Q C27 C28 -59(2) . . . . ?
F8 C01Q F11 F12 -99(2) . . . . ?
F8 C01Q F12 F11 115.4(19) . . . . ?
F11 C01Q C27 C26 -85.0(11) . . . . ?
F11 C01Q C27 C28 94.2(11) . . . . ?
F12 C01Q C27 C26 -21(3) . . . . ?
F12 C01Q C27 C28 159(3) . . . . ?
F13 C014 C23 C22 -3.1(10) . . . . ?
F13 C014 C23 C24 176.0(9) . . . . ?
F16 C014 C23 C22 134.4(9) . . . . ?
F16 C014 C23 C24 -46.5(10) . . . . ?
F18 C014 C23 C22 -108.5(9) . . . . ?
F18 C014 C23 C24 70.6(10) . . . . ?
F19 C01P C29 C28 -43.0(13) . . . . ?
F19 C01P C29 C30 138.8(10) . . . . ?
F19 C01P F22 F23 -87(2) . . . . ?
F19 C01P F23 F22 133.9(11) . . . . ?
F22 C01P C29 C28 126.2(14) . . . . ?
F22 C01P C29 C30 -52.1(16) . . . . ?
F23 C01P C29 C28 -152.4(17) . . . . ?
F23 C01P C29 C30 29.3(19) . . . . ?
F25 C01B C15 C14 176.4(14) . . . . ?
F25 C01B C15 C16 -1.8(15) . . . . ?
F25 C01B F28 F31 -86.8(17) . . . . ?
F25 C01B F31 F28 129.5(9) . . . . ?
F28 C01B C15 C14 -9.6(13) . . . . ?
F28 C01B C15 C16 172.3(12) . . . . ?
F31 C01B C15 C14 61.0(17) . . . . ?
F31 C01B C15 C16 -117.1(16) . . . . ?
F33 C01H C17 C16 -32.3(7) . . . . ?
F33 C01H C17 C18 149.2(4) . . . . ?
F33 C01H F35 F36 -117.4(14) . . . . ?
F33 C01H F36 F35 102.9(17) . . . . ?
F35 C01H C17 C16 88.8(13) . . . . ?
F35 C01H C17 C18 -89.7(13) . . . . ?
F36 C01H C17 C16 -171(3) . . . . ?
F36 C01H C17 C18 10(3) . . . . ?
